data_7208522
loop_
_publ_author_name
'Aaker\"oy, Christer B.'
'Chopade, Prashant D.'
'Ganser, Claudia'
'Rajbanshi, Arbin'
'Desper, John'

_publ_section_title
;
 Exploring the structural landscape of 2-aminopyrazines via
 co-crystallizations
;
_journal_issue 18
_journal_name_full CrystEngComm
_journal_page_first 5845
_journal_paper_doi 10.1039/c2ce25516b
_journal_volume 14
_journal_year 2012
_chemical_formula_moiety
;
(C4 H3 N3 Br2) (C7 H F5 O2)
;
_chemical_formula_sum 'C11 H4 Br2 F5 N3 O2'
_chemical_formula_weight 464.99
_chemical_name_systematic
;
AR-cc-2c-10 2,6-dibromo-3-aminopyrazine, F5-PhCOOH
;
_space_group_IT_number 14
_symmetry_cell_setting monoclinic
_symmetry_space_group_name_Hall '-P 2yn'
_symmetry_space_group_name_H-M 'P 1 21/n 1'
_atom_sites_solution_hydrogens geom
_atom_sites_solution_primary direct
_atom_sites_solution_secondary difmap
_audit_creation_method SHELXL-97
_cell_angle_alpha 90.00
_cell_angle_beta 111.0750(10)
_cell_angle_gamma 90.00
_cell_formula_units_Z 4
_cell_length_a 15.5511(6)
_cell_length_b 5.8057(2)
_cell_length_c 16.0859(6)
_cell_measurement_reflns_used 9942
_cell_measurement_temperature 120(2)
_cell_measurement_theta_max 31.03
_cell_measurement_theta_min 2.28
_cell_volume 1355.17(9)
_computing_cell_refinement 'Bruker SMART'
_computing_data_collection 'Bruker SMART'
_computing_data_reduction 'Bruker SAINT'
_computing_molecular_graphics 'Bruker SHELXTL'
_computing_publication_material 'Bruker SHELXTL'
_computing_structure_refinement 'SHELXL-97 (Sheldrick, 1997)'
_computing_structure_solution 'SHELXS-97 (Sheldrick, 1990)'
_diffrn_ambient_temperature 120(2)
_diffrn_measured_fraction_theta_full 0.967
_diffrn_measured_fraction_theta_max 0.967
_diffrn_measurement_device_type 'CCD area detector'
_diffrn_measurement_method 'phi and omega scans'
_diffrn_radiation_monochromator graphite
_diffrn_radiation_source 'fine-focus sealed tube'
_diffrn_radiation_type MoK\a
_diffrn_radiation_wavelength 0.71073
_diffrn_reflns_av_R_equivalents 0.0300
_diffrn_reflns_av_sigmaI/netI 0.0234
_diffrn_reflns_limit_h_max 22
_diffrn_reflns_limit_h_min -21
_diffrn_reflns_limit_k_max 5
_diffrn_reflns_limit_k_min -8
_diffrn_reflns_limit_l_max 23
_diffrn_reflns_limit_l_min -23
_diffrn_reflns_number 24119
_diffrn_reflns_theta_full 31.28
_diffrn_reflns_theta_max 31.28
_diffrn_reflns_theta_min 2.28
_exptl_absorpt_coefficient_mu 6.054
_exptl_absorpt_correction_T_max 0.5827
_exptl_absorpt_correction_T_min 0.3129
_exptl_absorpt_correction_type multi-scan
_exptl_absorpt_process_details SADABS
_exptl_crystal_colour colourless
_exptl_crystal_density_diffrn 2.279
_exptl_crystal_density_method 'not measured'
_exptl_crystal_description plate
_exptl_crystal_F_000 888
_exptl_crystal_size_max 0.25
_exptl_crystal_size_mid 0.15
_exptl_crystal_size_min 0.10
_refine_diff_density_max 0.507
_refine_diff_density_min -0.423
_refine_diff_density_rms 0.083
_refine_ls_extinction_method none
_refine_ls_goodness_of_fit_ref 1.012
_refine_ls_hydrogen_treatment mixed
_refine_ls_matrix_type full
_refine_ls_number_parameters 217
_refine_ls_number_reflns 4278
_refine_ls_number_restraints 0
_refine_ls_restrained_S_all 1.012
_refine_ls_R_factor_all 0.0319
_refine_ls_R_factor_gt 0.0231
_refine_ls_shift/su_max 0.002
_refine_ls_shift/su_mean 0.000
_refine_ls_structure_factor_coef Fsqd
_refine_ls_weighting_details 'calc w=1/[\s^2^(Fo^2^)+(0.0300P)^2^+0.5000P] where P=(Fo^2^+2Fc^2^)/3'
_refine_ls_weighting_scheme calc
_refine_ls_wR_factor_gt 0.0542
_refine_ls_wR_factor_ref 0.0577
_reflns_number_gt 3611
_reflns_number_total 4278
_reflns_threshold_expression >2sigma(I)
_cod_data_source_file c2ce25516b.txt
_cod_data_source_block B3.A13
_cod_depositor_comments
;
The following automatic conversions were performed:

'_symmetry_cell_setting' value 'Monoclinic' changed to 'monoclinic'
according to /home/saulius/struct/CIF-dictionaries/cif_core.dic
dictionary named 'cif_core.dic' version 2.4.1 from 2010-06-29.

Automatic conversion script
Id: cif_fix_values 1891 2012-01-12 08:04:46Z andrius 
;
_cod_original_sg_symbol_H-M P2(1)/n
_cod_database_code 7208522

loop_
_symmetry_equiv_pos_as_xyz
'x, y, z'
'-x+1/2, y+1/2, -z+1/2'
'-x, -y, -z'
'x-1/2, -y-1/2, z-1/2'

loop_
_atom_site_label
_atom_site_type_symbol
_atom_site_fract_x
_atom_site_fract_y
_atom_site_fract_z
_atom_site_U_iso_or_equiv
_atom_site_adp_type
_atom_site_occupancy
_atom_site_symmetry_multiplicity
_atom_site_calc_flag
_atom_site_refinement_flags
Br1 Br 0.881000(12) -0.16360(3) 0.419341(13) 0.02139(5) Uani 1 1 d .
Br2 Br 0.613309(12) -0.35497(3) 0.553333(12) 0.02040(5) Uani 1 1 d .
N11 N 0.63981(10) 0.1610(2) 0.39202(10) 0.0162(3) Uani 1 1 d .
C12 C 0.71973(11) 0.1110(3) 0.38324(11) 0.0157(3) Uani 1 1 d .
N12 N 0.74966(11) 0.2445(3) 0.33215(11) 0.0203(3) Uani 1 1 d .
H12A H 0.7185(16) 0.368(4) 0.3113(15) 0.024 Uiso 1 1 d .
H12B H 0.8007(16) 0.228(4) 0.3283(15) 0.024 Uiso 1 1 d .
C13 C 0.76779(11) -0.0863(3) 0.42876(11) 0.0155(3) Uani 1 1 d .
N14 N 0.73826(9) -0.2190(2) 0.47776(9) 0.0161(3) Uani 1 1 d .
C15 C 0.65797(11) -0.1626(3) 0.48435(11) 0.0159(3) Uani 1 1 d .
C16 C 0.60901(11) 0.0257(3) 0.44261(11) 0.0166(3) Uani 1 1 d .
H16 H 0.5523 0.0613 0.4495 0.020 Uiso 1 1 calc R
C21 C 0.47201(11) 0.8073(3) 0.23032(11) 0.0146(3) Uani 1 1 d .
C27 C 0.54521(11) 0.6335(3) 0.27287(11) 0.0153(3) Uani 1 1 d .
O21 O 0.51650(9) 0.4631(2) 0.30854(9) 0.0228(3) Uani 1 1 d .
H21 H 0.5560(17) 0.381(4) 0.3315(17) 0.027 Uiso 1 1 d .
O22 O 0.62261(8) 0.65359(19) 0.27233(9) 0.0186(2) Uani 1 1 d .
C22 C 0.46961(11) 0.9188(3) 0.15328(11) 0.0157(3) Uani 1 1 d .
F22 F 0.53015(7) 0.86784(17) 0.11536(7) 0.0214(2) Uani 1 1 d .
C23 C 0.40410(12) 1.0820(3) 0.11263(11) 0.0179(3) Uani 1 1 d .
F23 F 0.40334(8) 1.18647(18) 0.03894(7) 0.0262(2) Uani 1 1 d .
C24 C 0.33868(12) 1.1370(3) 0.14866(12) 0.0178(3) Uani 1 1 d .
F24 F 0.27604(8) 1.29613(18) 0.10964(8) 0.0254(2) Uani 1 1 d .
C25 C 0.33879(11) 1.0291(3) 0.22422(11) 0.0167(3) Uani 1 1 d .
F25 F 0.27543(7) 1.08201(18) 0.25863(7) 0.0221(2) Uani 1 1 d .
C26 C 0.40540(12) 0.8677(3) 0.26460(11) 0.0159(3) Uani 1 1 d .
F26 F 0.40581(7) 0.77728(18) 0.34088(7) 0.0204(2) Uani 1 1 d .

loop_
_atom_site_aniso_label
_atom_site_aniso_U_11
_atom_site_aniso_U_22
_atom_site_aniso_U_33
_atom_site_aniso_U_23
_atom_site_aniso_U_13
_atom_site_aniso_U_12
Br1 0.01617(9) 0.02153(9) 0.02910(10) 0.00418(7) 0.01132(7) 0.00608(6)
Br2 0.01876(9) 0.02048(8) 0.02280(10) 0.00586(6) 0.00849(7) -0.00177(6)
N11 0.0141(7) 0.0162(6) 0.0186(7) 0.0021(5) 0.0062(6) 0.0015(5)
C12 0.0140(7) 0.0153(7) 0.0175(8) -0.0011(6) 0.0052(6) -0.0003(6)
N12 0.0163(7) 0.0210(7) 0.0266(8) 0.0075(6) 0.0116(6) 0.0043(6)
C13 0.0117(7) 0.0165(7) 0.0177(8) -0.0019(6) 0.0045(6) 0.0005(6)
N14 0.0146(7) 0.0154(6) 0.0164(7) 0.0000(5) 0.0032(5) 0.0005(5)
C15 0.0154(8) 0.0159(7) 0.0163(8) 0.0003(6) 0.0055(6) -0.0033(6)
C16 0.0134(7) 0.0177(7) 0.0186(8) 0.0011(6) 0.0059(6) 0.0003(6)
C21 0.0107(7) 0.0139(7) 0.0171(8) 0.0013(6) 0.0025(6) -0.0013(5)
C27 0.0143(8) 0.0158(7) 0.0145(7) 0.0006(6) 0.0035(6) -0.0002(6)
O21 0.0143(6) 0.0204(6) 0.0333(7) 0.0137(5) 0.0081(5) 0.0042(5)
O22 0.0145(6) 0.0196(6) 0.0219(6) 0.0034(5) 0.0068(5) 0.0018(4)
C22 0.0134(7) 0.0169(7) 0.0176(8) 0.0005(6) 0.0066(6) -0.0009(6)
F22 0.0195(5) 0.0266(5) 0.0217(5) 0.0052(4) 0.0118(4) 0.0035(4)
C23 0.0179(8) 0.0186(7) 0.0165(8) 0.0055(6) 0.0056(6) -0.0002(6)
F23 0.0288(6) 0.0300(5) 0.0221(5) 0.0136(4) 0.0121(5) 0.0068(5)
C24 0.0150(8) 0.0163(7) 0.0204(8) 0.0021(6) 0.0043(6) 0.0027(6)
F24 0.0229(5) 0.0242(5) 0.0277(6) 0.0100(4) 0.0074(5) 0.0109(4)
C25 0.0133(7) 0.0170(7) 0.0199(8) -0.0016(6) 0.0062(6) -0.0006(6)
F25 0.0184(5) 0.0252(5) 0.0252(5) 0.0017(4) 0.0109(4) 0.0059(4)
C26 0.0158(8) 0.0163(7) 0.0153(7) 0.0023(6) 0.0053(6) -0.0014(6)
F26 0.0192(5) 0.0248(5) 0.0194(5) 0.0085(4) 0.0098(4) 0.0032(4)

loop_
_atom_type_symbol
_atom_type_description
_atom_type_scat_dispersion_real
_atom_type_scat_dispersion_imag
_atom_type_scat_source
C C 0.0033 0.0016 'International Tables Vol C Tables 4.2.6.8 and 6.1.1.4'
H H 0.0000 0.0000 'International Tables Vol C Tables 4.2.6.8 and 6.1.1.4'
N N 0.0061 0.0033 'International Tables Vol C Tables 4.2.6.8 and 6.1.1.4'
O O 0.0106 0.0060 'International Tables Vol C Tables 4.2.6.8 and 6.1.1.4'
F F 0.0171 0.0103 'International Tables Vol C Tables 4.2.6.8 and 6.1.1.4'
Br Br -0.2901 2.4595 'International Tables Vol C Tables 4.2.6.8 and 6.1.1.4'

loop_
_geom_angle_atom_site_label_1
_geom_angle_atom_site_label_2
_geom_angle_atom_site_label_3
_geom_angle
C12 N11 C16 119.23(14)
N12 C12 N11 119.06(15)
N12 C12 C13 123.57(15)
N11 C12 C13 117.36(15)
C12 N12 H12A 116.8(15)
C12 N12 H12B 122.6(16)
H12A N12 H12B 119(2)
N14 C13 C12 123.82(15)
N14 C13 Br1 117.03(12)
C12 C13 Br1 119.15(12)
C13 N14 C15 116.67(14)
N14 C15 C16 122.13(15)
N14 C15 Br2 117.27(12)
C16 C15 Br2 120.60(13)
N11 C16 C15 120.79(15)
N11 C16 H16 119.6
C15 C16 H16 119.6
C26 C21 C22 117.04(15)
C26 C21 C27 123.15(15)
C22 C21 C27 119.81(15)
O22 C27 O21 125.13(15)
O22 C27 C21 121.86(14)
O21 C27 C21 113.01(14)
C27 O21 H21 110.2(18)
F22 C22 C23 117.58(14)
F22 C22 C21 120.75(14)
C23 C22 C21 121.66(15)
F23 C23 C22 120.49(15)
F23 C23 C24 119.93(15)
C22 C23 C24 119.58(15)
F24 C24 C25 120.41(15)
F24 C24 C23 119.39(15)
C25 C24 C23 120.20(15)
F25 C25 C24 120.05(15)
F25 C25 C26 120.44(15)
C24 C25 C26 119.50(15)
F26 C26 C25 117.20(15)
F26 C26 C21 120.73(15)
C25 C26 C21 122.01(15)

loop_
_geom_bond_atom_site_label_1
_geom_bond_atom_site_label_2
_geom_bond_distance
Br1 C13 1.8749(16)
Br2 C15 1.8749(16)
N11 C12 1.332(2)
N11 C16 1.338(2)
C12 N12 1.330(2)
C12 C13 1.419(2)
N12 H12A 0.86(2)
N12 H12B 0.82(2)
C13 N14 1.298(2)
N14 C15 1.331(2)
C15 C16 1.363(2)
C16 H16 0.9500
C21 C26 1.382(2)
C21 C22 1.387(2)
C21 C27 1.490(2)
C27 O22 1.212(2)
C27 O21 1.3007(19)
O21 H21 0.76(2)
C22 F22 1.3262(18)
C22 C23 1.373(2)
C23 F23 1.3277(19)
C23 C24 1.377(2)
C24 F24 1.3253(19)
C24 C25 1.367(2)
C25 F25 1.3281(18)
C25 C26 1.374(2)
C26 F26 1.3326(19)

loop_
_geom_hbond_atom_site_label_D
_geom_hbond_atom_site_label_H
_geom_hbond_atom_site_label_A
_geom_hbond_distance_DH
_geom_hbond_distance_HA
_geom_hbond_distance_DA
_geom_hbond_angle_DHA
_geom_hbond_site_symmetry_A
O21 H21 N11 0.76(2) 1.84(2) 2.5892(19) 172(3) .
N12 H12A O22 0.86(2) 2.17(2) 3.0174(19) 169(2) .
N12 H12B O22 0.82(2) 2.37(2) 3.074(2) 144(2) 2_645

loop_
_geom_torsion_atom_site_label_1
_geom_torsion_atom_site_label_2
_geom_torsion_atom_site_label_3
_geom_torsion_atom_site_label_4
_geom_torsion
C16 N11 C12 N12 179.30(15)
C16 N11 C12 C13 0.1(2)
N12 C12 C13 N14 -179.03(16)
N11 C12 C13 N14 0.1(3)
N12 C12 C13 Br1 1.3(2)
N11 C12 C13 Br1 -179.60(12)
C12 C13 N14 C15 0.1(2)
Br1 C13 N14 C15 179.79(12)
C13 N14 C15 C16 -0.5(2)
C13 N14 C15 Br2 179.04(12)
C12 N11 C16 C15 -0.5(2)
N14 C15 C16 N11 0.8(3)
Br2 C15 C16 N11 -178.77(12)
C26 C21 C27 O22 -144.38(17)
C22 C21 C27 O22 34.7(2)
C26 C21 C27 O21 36.2(2)
C22 C21 C27 O21 -144.71(16)
C26 C21 C22 F22 -178.86(14)
C27 C21 C22 F22 2.0(2)
C26 C21 C22 C23 0.0(2)
C27 C21 C22 C23 -179.16(15)
F22 C22 C23 F23 -1.2(2)
C21 C22 C23 F23 179.95(15)
F22 C22 C23 C24 178.69(15)
C21 C22 C23 C24 -0.2(3)
F23 C23 C24 F24 -0.7(2)
C22 C23 C24 F24 179.42(15)
F23 C23 C24 C25 179.62(16)
C22 C23 C24 C25 -0.3(3)
F24 C24 C25 F25 0.6(2)
C23 C24 C25 F25 -179.77(15)
F24 C24 C25 C26 -178.78(15)
C23 C24 C25 C26 0.9(3)
F25 C25 C26 F26 -3.2(2)
C24 C25 C26 F26 176.18(15)
F25 C25 C26 C21 179.54(15)
C24 C25 C26 C21 -1.1(3)
C22 C21 C26 F26 -176.52(15)
C27 C21 C26 F26 2.6(2)
C22 C21 C26 C25 0.7(2)
C27 C21 C26 C25 179.78(15)
